data_7055478
loop_
_publ_author_name
'Selvakumaran, Nagamani'
'Sandhiya, Lakshmanan'
'Bhuvanesh, Nattamai S. P.'
'Senthilkumar, Kittusamy'
'Karvembu, Ramasamy'

_publ_section_title
;
 Structural diversity in aroylthiourea copper complexes -- formation and
 biological evaluation of [Cu(i)(\m-S)SCl]2, cis-Cu(ii)S2O2,
 trans-Cu(ii)S2O2and Cu(i)S3cores
;
_journal_issue 6
_journal_name_full 'New J. Chem.'
_journal_page_first 5401
_journal_paper_doi 10.1039/C5NJ03536H
_journal_volume 40
_journal_year 2016
_chemical_formula_sum 'C48 H66 Cl7 Cu N6 O3 S3'
_chemical_formula_weight 1182.94
_chemical_name_systematic
; 

 ? 

;
_space_group_IT_number 148
_symmetry_cell_setting rhombohedral
_symmetry_space_group_name_Hall '-R 3'
_symmetry_space_group_name_H-M 'R -3 :H'
_atom_sites_solution_hydrogens geom
_atom_sites_solution_primary direct
_atom_sites_solution_secondary difmap
_audit_creation_method SHELXL-97
_audit_update_record
;
2014-01-08 deposited with the CCDC.
2016-04-11 downloaded from the CCDC.
;
_cell_angle_alpha 90.00
_cell_angle_beta 90.00
_cell_angle_gamma 120.00
_cell_formula_units_Z 6
_cell_length_a 13.7134(10)
_cell_length_b 13.7134(10)
_cell_length_c 53.180(7)
_cell_measurement_reflns_used 9897
_cell_measurement_temperature 110(2)
_cell_measurement_theta_max 28.78
_cell_measurement_theta_min 2.30
_cell_volume 8661.0(14)
_computing_cell_refinement
; 

  APEX-II(BRUKER-NONIUS, 2003) 

;
_computing_data_collection 'APEX-II (BRUKER-NONIUS, 2003)'
_computing_data_reduction APEX-II
_computing_molecular_graphics Olex2
_computing_publication_material 'Bruker SHELXTL'
_computing_structure_refinement 'SHELXL-97 (Sheldrick, 2008)'
_computing_structure_solution 'SHELXS-97 (Sheldrick, 2008)'
_diffrn_ambient_temperature 110(2)
_diffrn_measured_fraction_theta_full 0.999
_diffrn_measured_fraction_theta_max 0.999
_diffrn_measurement_device_type 'APEX II'
_diffrn_measurement_method 'omega scans'
_diffrn_radiation_monochromator graphite
_diffrn_radiation_source 'fine-focus sealed tube'
_diffrn_radiation_type MoK\a
_diffrn_radiation_wavelength 0.71073
_diffrn_reflns_av_R_equivalents 0.0542
_diffrn_reflns_av_sigmaI/netI 0.0303
_diffrn_reflns_limit_h_max 17
_diffrn_reflns_limit_h_min -17
_diffrn_reflns_limit_k_max 17
_diffrn_reflns_limit_k_min -17
_diffrn_reflns_limit_l_max 69
_diffrn_reflns_limit_l_min -69
_diffrn_reflns_number 32668
_diffrn_reflns_theta_full 27.50
_diffrn_reflns_theta_max 27.50
_diffrn_reflns_theta_min 2.30
_diffrn_standards_decay_% 0
_diffrn_standards_interval_count 0
_diffrn_standards_number 0
_exptl_absorpt_coefficient_mu 0.854
_exptl_absorpt_correction_T_max 0.9585
_exptl_absorpt_correction_T_min 0.9044
_exptl_absorpt_correction_type multi-scan
_exptl_absorpt_process_details 'SADABS; (Sheldrick, 2006)'
_exptl_crystal_colour 'pale green'
_exptl_crystal_density_diffrn 1.361
_exptl_crystal_density_method 'not measured'
_exptl_crystal_description block
_exptl_crystal_F_000 3696
_exptl_crystal_size_max 0.12
_exptl_crystal_size_mid 0.09
_exptl_crystal_size_min 0.05
_platon_squeeze_details
;



 Platon showed the presence of solvent occupied voids and was 

 subsequently squeezed out; due to probable presence of disordered 

 and partially occupied solvents which could not be identified.

 

;
_refine_diff_density_max 0.869
_refine_diff_density_min -0.740
_refine_diff_density_rms 0.070
_refine_ls_extinction_method none
_refine_ls_goodness_of_fit_ref 1.103
_refine_ls_hydrogen_treatment constr
_refine_ls_matrix_type full
_refine_ls_number_parameters 234
_refine_ls_number_reflns 4439
_refine_ls_number_restraints 19
_refine_ls_restrained_S_all 1.104
_refine_ls_R_factor_all 0.0553
_refine_ls_R_factor_gt 0.0446
_refine_ls_shift/su_max 0.001
_refine_ls_shift/su_mean 0.000
_refine_ls_structure_factor_coef Fsqd
_refine_ls_weighting_details 'calc w=1/[\s^2^(Fo^2^)+(0.0577P)^2^+15.1569P] where P=(Fo^2^+2Fc^2^)/3'
_refine_ls_weighting_scheme calc
_refine_ls_wR_factor_gt 0.1134
_refine_ls_wR_factor_ref 0.1188
_reflns_number_gt 3612
_reflns_number_total 4439
_reflns_threshold_expression >2sigma(I)
_cod_data_source_file c5nj03536h2.cif
_cod_data_source_block cu1d5
_cod_depositor_comments
;
The following automatic conversions were performed:

'_symmetry_cell_setting' value 'Rhombohedral' changed to
'rhombohedral' according to
/usr/data/users/saulius/crontab/automatic-downloads/rss-feeds/RSC/lib/dictionaries/cif_core.dic
dictionary named 'cif_core.dic' version 2.4.2 from 2011-04-26.

Automatic conversion script
Id: cif_fix_values 4268 2015-11-12 08:31:59Z antanas 

 Adding full bibliography for 7055476--7055479.cif.
;
_cod_original_cell_volume 8661.1(14)
_cod_original_sg_symbol_H-M R-3
_cod_database_code 7055478

loop_
_symmetry_equiv_pos_as_xyz
'x, y, z'
'-y, x-y, z'
'-x+y, -x, z'
'x+2/3, y+1/3, z+1/3'
'-y+2/3, x-y+1/3, z+1/3'
'-x+y+2/3, -x+1/3, z+1/3'
'x+1/3, y+2/3, z+2/3'
'-y+1/3, x-y+2/3, z+2/3'
'-x+y+1/3, -x+2/3, z+2/3'
'-x, -y, -z'
'y, -x+y, -z'
'x-y, x, -z'
'-x+2/3, -y+1/3, -z+1/3'
'y+2/3, -x+y+1/3, -z+1/3'
'x-y+2/3, x+1/3, -z+1/3'
'-x+1/3, -y+2/3, -z+2/3'
'y+1/3, -x+y+2/3, -z+2/3'
'x-y+1/3, x+2/3, -z+2/3'

loop_
_atom_site_label
_atom_site_type_symbol
_atom_site_fract_x
_atom_site_fract_y
_atom_site_fract_z
_atom_site_U_iso_or_equiv
_atom_site_adp_type
_atom_site_occupancy
_atom_site_symmetry_multiplicity
_atom_site_calc_flag
_atom_site_refinement_flags
_atom_site_disorder_assembly
_atom_site_disorder_group
Cu1 Cu 0.3333 0.6667 0.055029(9) 0.02315(14) Uani 1 3 d S . .
S1 S 0.50902(4) 0.69788(5) 0.049254(10) 0.02360(14) Uani 1 1 d . . .
O1 O 0.40669(14) 0.35625(14) 0.06378(3) 0.0328(4) Uani 1 1 d . A .
N1 N 0.43382(15) 0.52213(15) 0.08010(3) 0.0229(4) Uani 1 1 d . A .
H1 H 0.4112 0.5515 0.0919 0.027 Uiso 1 1 calc R . .
N2 N 0.61372(15) 0.58837(15) 0.06325(3) 0.0233(4) Uani 1 1 d . . .
C1 C 0.52182(18) 0.59624(18) 0.06446(4) 0.0210(4) Uani 1 1 d . . .
C2 C 0.37988(18) 0.40622(19) 0.07844(4) 0.0250(5) Uani 1 1 d D . .
C3 C 0.2913(6) 0.3551(4) 0.09876(11) 0.0258(13) Uani 0.687(3) 1 d PD A 1
C4 C 0.1933(5) 0.2496(5) 0.09550(9) 0.0321(9) Uani 0.687(3) 1 d PD A 1
Cl1 Cl 0.15793(17) 0.18107(17) 0.06680(4) 0.0407(4) Uani 0.687(3) 1 d PD A 1
C5 C 0.1192(5) 0.1977(4) 0.11545(11) 0.0448(15) Uani 0.687(3) 1 d PD A 1
H5 H 0.0532 0.1268 0.1130 0.054 Uiso 0.687(3) 1 calc PR A 1
C6 C 0.1410(5) 0.2485(4) 0.13863(11) 0.0477(14) Uani 0.687(3) 1 d PD A 1
Cl2 Cl 0.04553(15) 0.18318(16) 0.16299(4) 0.0704(5) Uani 0.687(3) 1 d PD A 1
C7 C 0.2354(5) 0.3509(4) 0.14258(11) 0.0417(12) Uani 0.687(3) 1 d PD A 1
H7 H 0.2512 0.3857 0.1587 0.050 Uiso 0.687(3) 1 calc PR A 1
C8 C 0.3075(6) 0.4026(4) 0.12243(11) 0.0327(13) Uani 0.687(3) 1 d PD A 1
H8 H 0.3716 0.4748 0.1251 0.039 Uiso 0.687(3) 1 calc PR A 1
C3A C 0.2870(13) 0.3333(14) 0.0964(2) 0.0258(13) Uani 0.313(3) 1 d PD A 2
C4A C 0.1913(12) 0.2340(12) 0.08841(16) 0.0321(9) Uani 0.313(3) 1 d PD A 2
Cl1A Cl 0.1681(4) 0.1826(4) 0.05808(8) 0.0407(4) Uani 0.313(3) 1 d PD A 2
C5A C 0.1088(13) 0.1744(12) 0.1064(3) 0.0448(15) Uani 0.313(3) 1 d PD A 2
H5A H 0.0412 0.1076 0.1020 0.054 Uiso 0.313(3) 1 calc PR A 2
C6A C 0.1275(10) 0.2144(10) 0.1305(2) 0.0477(14) Uani 0.313(3) 1 d PD A 2
Cl2A Cl 0.0263(4) 0.1365(4) 0.15295(8) 0.0704(5) Uani 0.313(3) 1 d PD A 2
C7A C 0.2197(11) 0.3127(10) 0.1379(3) 0.0417(12) Uani 0.313(3) 1 d PD A 2
H7A H 0.2264 0.3377 0.1548 0.050 Uiso 0.313(3) 1 calc PR A 2
C8A C 0.3033(15) 0.3757(12) 0.1206(2) 0.0327(13) Uani 0.313(3) 1 d PD A 2
H8A H 0.3685 0.4445 0.1251 0.039 Uiso 0.313(3) 1 calc PR A 2
C9 C 0.64246(19) 0.5252(2) 0.08135(4) 0.0268(5) Uani 1 1 d . . .
H9A H 0.6864 0.4959 0.0727 0.032 Uiso 1 1 calc R . .
H9B H 0.5723 0.4600 0.0878 0.032 Uiso 1 1 calc R . .
C10 C 0.7112(2) 0.5991(2) 0.10359(5) 0.0386(6) Uani 1 1 d . . .
H10 H 0.7740 0.6717 0.0969 0.046 Uiso 1 1 calc R . .
C11 C 0.6374(3) 0.6249(3) 0.12087(6) 0.0569(9) Uani 1 1 d . . .
H11A H 0.6097 0.6679 0.1115 0.085 Uiso 1 1 calc R . .
H11B H 0.6819 0.6691 0.1353 0.085 Uiso 1 1 calc R . .
H11C H 0.5733 0.5542 0.1268 0.085 Uiso 1 1 calc R . .
C12 C 0.7610(2) 0.5391(3) 0.11824(6) 0.0433(7) Uani 1 1 d . . .
H12A H 0.7001 0.4696 0.1255 0.065 Uiso 1 1 calc R . .
H12B H 0.8092 0.5883 0.1317 0.065 Uiso 1 1 calc R . .
H12C H 0.8059 0.5208 0.1069 0.065 Uiso 1 1 calc R . .
C13 C 0.70450(19) 0.6574(2) 0.04515(5) 0.0296(5) Uani 1 1 d . . .
H13A H 0.7751 0.6611 0.0508 0.035 Uiso 1 1 calc R . .
H13B H 0.7170 0.7350 0.0452 0.035 Uiso 1 1 calc R . .
C14 C 0.6783(3) 0.6112(2) 0.01837(5) 0.0455(7) Uani 1 1 d . . .
H14 H 0.6156 0.6209 0.0117 0.055 Uiso 1 1 calc R . .
C15 C 0.6438(3) 0.4882(3) 0.01649(7) 0.0585(9) Uani 1 1 d . . .
H15A H 0.7037 0.4768 0.0234 0.088 Uiso 1 1 calc R . .
H15B H 0.6310 0.4648 -0.0012 0.088 Uiso 1 1 calc R . .
H15C H 0.5744 0.4431 0.0261 0.088 Uiso 1 1 calc R . .
C16 C 0.7845(3) 0.6845(3) 0.00265(7) 0.0701(12) Uani 1 1 d . . .
H16A H 0.8073 0.7641 0.0049 0.105 Uiso 1 1 calc R . .
H16B H 0.7683 0.6642 -0.0151 0.105 Uiso 1 1 calc R . .
H16C H 0.8455 0.6720 0.0082 0.105 Uiso 1 1 calc R . .
Cl3 Cl 0.3333 0.6667 0.108648(19) 0.0316(2) Uani 1 3 d S . .

loop_
_atom_site_aniso_label
_atom_site_aniso_U_11
_atom_site_aniso_U_22
_atom_site_aniso_U_33
_atom_site_aniso_U_23
_atom_site_aniso_U_13
_atom_site_aniso_U_12
Cu1 0.01996(17) 0.01996(17) 0.0295(3) 0.000 0.000 0.00998(8)
S1 0.0208(3) 0.0225(3) 0.0284(3) 0.0068(2) 0.0044(2) 0.0115(2)
O1 0.0294(9) 0.0274(9) 0.0382(9) 0.0002(7) 0.0010(7) 0.0116(7)
N1 0.0213(9) 0.0248(9) 0.0227(9) 0.0052(7) 0.0038(7) 0.0117(8)
N2 0.0201(9) 0.0236(9) 0.0268(9) 0.0038(7) 0.0024(7) 0.0114(8)
C1 0.0206(10) 0.0213(10) 0.0202(10) -0.0001(8) 0.0004(8) 0.0099(9)
C2 0.0200(10) 0.0235(11) 0.0290(11) 0.0068(9) -0.0024(9) 0.0090(9)
C3 0.0243(13) 0.015(3) 0.0420(18) 0.0112(15) 0.0063(13) 0.0125(15)
C4 0.0304(14) 0.021(2) 0.048(3) 0.0044(19) 0.010(2) 0.0153(14)
Cl1 0.0282(5) 0.0260(3) 0.0625(12) -0.0069(8) 0.0051(8) 0.0096(4)
C5 0.037(2) 0.021(3) 0.073(5) 0.017(3) 0.025(3) 0.012(2)
C6 0.060(3) 0.038(3) 0.054(3) 0.028(2) 0.037(3) 0.031(3)
Cl2 0.0895(10) 0.0587(10) 0.0754(12) 0.0447(8) 0.0630(9) 0.0465(9)
C7 0.059(3) 0.042(3) 0.035(3) 0.019(2) 0.018(2) 0.034(3)
C8 0.0366(16) 0.035(3) 0.0359(16) 0.0163(18) 0.0104(13) 0.025(2)
C3A 0.0243(13) 0.015(3) 0.0420(18) 0.0112(15) 0.0063(13) 0.0125(15)
C4A 0.0304(14) 0.021(2) 0.048(3) 0.0044(19) 0.010(2) 0.0153(14)
Cl1A 0.0282(5) 0.0260(3) 0.0625(12) -0.0069(8) 0.0051(8) 0.0096(4)
C5A 0.037(2) 0.021(3) 0.073(5) 0.017(3) 0.025(3) 0.012(2)
C6A 0.060(3) 0.038(3) 0.054(3) 0.028(2) 0.037(3) 0.031(3)
Cl2A 0.0895(10) 0.0587(10) 0.0754(12) 0.0447(8) 0.0630(9) 0.0465(9)
C7A 0.059(3) 0.042(3) 0.035(3) 0.019(2) 0.018(2) 0.034(3)
C8A 0.0366(16) 0.035(3) 0.0359(16) 0.0163(18) 0.0104(13) 0.025(2)
C9 0.0240(11) 0.0282(12) 0.0333(12) 0.0055(9) 0.0012(9) 0.0169(10)
C10 0.0325(13) 0.0356(14) 0.0471(15) 0.0043(12) -0.0119(11) 0.0166(12)
C11 0.071(2) 0.075(2) 0.0514(18) -0.0282(16) -0.0295(16) 0.056(2)
C12 0.0340(14) 0.0574(18) 0.0474(16) 0.0105(14) -0.0032(12) 0.0296(14)
C13 0.0220(11) 0.0281(12) 0.0404(13) 0.0080(10) 0.0101(10) 0.0139(10)
C14 0.0547(18) 0.0418(16) 0.0440(16) 0.0062(12) 0.0216(14) 0.0271(14)
C15 0.073(2) 0.0452(18) 0.0553(19) -0.0021(14) 0.0219(17) 0.0280(17)
C16 0.091(3) 0.052(2) 0.070(2) 0.0179(17) 0.055(2) 0.038(2)
Cl3 0.0308(3) 0.0308(3) 0.0332(5) 0.000 0.000 0.01542(16)

loop_
_atom_type_symbol
_atom_type_description
_atom_type_scat_dispersion_real
_atom_type_scat_dispersion_imag
_atom_type_scat_source
C C 0.0033 0.0016 'International Tables Vol C Tables 4.2.6.8 and 6.1.1.4'
H H 0.0000 0.0000 'International Tables Vol C Tables 4.2.6.8 and 6.1.1.4'
Cl Cl 0.1484 0.1585 'International Tables Vol C Tables 4.2.6.8 and 6.1.1.4'
Cu Cu 0.3201 1.2651 'International Tables Vol C Tables 4.2.6.8 and 6.1.1.4'
N N 0.0061 0.0033 'International Tables Vol C Tables 4.2.6.8 and 6.1.1.4'
O O 0.0106 0.0060 'International Tables Vol C Tables 4.2.6.8 and 6.1.1.4'
S S 0.1246 0.1234 'International Tables Vol C Tables 4.2.6.8 and 6.1.1.4'

loop_
_geom_angle_atom_site_label_1
_geom_angle_atom_site_label_2
_geom_angle_atom_site_label_3
_geom_angle
_geom_angle_site_symmetry_1
_geom_angle_site_symmetry_3
S1 Cu1 S1 118.160(9) 2_665 3_565
S1 Cu1 S1 118.164(9) 2_665 .
S1 Cu1 S1 118.164(9) 3_565 .
C1 S1 Cu1 108.67(8) . .
C2 N1 C1 124.74(19) . .
C2 N1 H1 117.6 . .
C1 N1 H1 117.6 . .
C1 N2 C9 124.25(18) . .
C1 N2 C13 120.80(18) . .
C9 N2 C13 114.42(17) . .
N2 C1 N1 118.85(19) . .
N2 C1 S1 122.67(16) . .
N1 C1 S1 118.36(15) . .
O1 C2 N1 123.6(2) . .
O1 C2 C3A 115.4(8) . .
N1 C2 C3A 120.8(7) . .
O1 C2 C3 126.8(3) . .
N1 C2 C3 109.4(3) . .
C3A C2 C3 11.4(9) . .
C8 C3 C4 116.2(4) . .
C8 C3 C2 122.0(4) . .
C4 C3 C2 121.4(4) . .
C5 C4 C3 120.6(4) . .
C5 C4 Cl1 117.4(3) . .
C3 C4 Cl1 122.0(4) . .
C6 C5 C4 120.4(4) . .
C6 C5 H5 119.8 . .
C4 C5 H5 119.8 . .
C7 C6 C5 120.8(4) . .
C7 C6 Cl2 119.8(4) . .
C5 C6 Cl2 119.4(4) . .
C6 C7 C8 118.2(5) . .
C6 C7 H7 120.9 . .
C8 C7 H7 120.9 . .
C3 C8 C7 123.8(5) . .
C3 C8 H8 118.1 . .
C7 C8 H8 118.1 . .
C8A C3A C4A 124.6(7) . .
C8A C3A C2 114.0(8) . .
C4A C3A C2 121.4(10) . .
C5A C4A C3A 116.9(8) . .
C5A C4A Cl1A 118.2(8) . .
C3A C4A Cl1A 124.9(9) . .
C6A C5A C4A 118.3(8) . .
C6A C5A H5A 120.9 . .
C4A C5A H5A 120.9 . .
C7A C6A C5A 124.2(8) . .
C7A C6A Cl2A 118.0(10) . .
C5A C6A Cl2A 117.8(9) . .
C6A C7A C8A 119.5(11) . .
C6A C7A H7A 120.3 . .
C8A C7A H7A 120.3 . .
C3A C8A C7A 116.5(11) . .
C3A C8A H8A 121.7 . .
C7A C8A H8A 121.7 . .
N2 C9 C10 111.76(19) . .
N2 C9 H9A 109.3 . .
C10 C9 H9A 109.3 . .
N2 C9 H9B 109.3 . .
C10 C9 H9B 109.3 . .
H9A C9 H9B 107.9 . .
C12 C10 C11 110.2(2) . .
C12 C10 C9 109.3(2) . .
C11 C10 C9 110.8(2) . .
C12 C10 H10 108.8 . .
C11 C10 H10 108.8 . .
C9 C10 H10 108.8 . .
C10 C11 H11A 109.5 . .
C10 C11 H11B 109.5 . .
H11A C11 H11B 109.5 . .
C10 C11 H11C 109.5 . .
H11A C11 H11C 109.5 . .
H11B C11 H11C 109.5 . .
C10 C12 H12A 109.5 . .
C10 C12 H12B 109.5 . .
H12A C12 H12B 109.5 . .
C10 C12 H12C 109.5 . .
H12A C12 H12C 109.5 . .
H12B C12 H12C 109.5 . .
N2 C13 C14 113.1(2) . .
N2 C13 H13A 109.0 . .
C14 C13 H13A 109.0 . .
N2 C13 H13B 109.0 . .
C14 C13 H13B 109.0 . .
H13A C13 H13B 107.8 . .
C15 C14 C13 113.7(3) . .
C15 C14 C16 111.1(2) . .
C13 C14 C16 106.6(3) . .
C15 C14 H14 108.4 . .
C13 C14 H14 108.4 . .
C16 C14 H14 108.4 . .
C14 C15 H15A 109.5 . .
C14 C15 H15B 109.5 . .
H15A C15 H15B 109.5 . .
C14 C15 H15C 109.5 . .
H15A C15 H15C 109.5 . .
H15B C15 H15C 109.5 . .
C14 C16 H16A 109.5 . .
C14 C16 H16B 109.5 . .
H16A C16 H16B 109.5 . .
C14 C16 H16C 109.5 . .
H16A C16 H16C 109.5 . .
H16B C16 H16C 109.5 . .

loop_
_geom_bond_atom_site_label_1
_geom_bond_atom_site_label_2
_geom_bond_distance
_geom_bond_site_symmetry_2
Cu1 S1 2.2475(6) 2_665
Cu1 S1 2.2475(6) 3_565
Cu1 S1 2.2475(6) .
S1 C1 1.695(2) .
O1 C2 1.210(3) .
N1 C2 1.381(3) .
N1 C1 1.398(3) .
N1 H1 0.8800 .
N2 C1 1.319(3) .
N2 C9 1.475(3) .
N2 C13 1.481(3) .
C2 C3A 1.505(5) .
C2 C3 1.511(4) .
C3 C8 1.383(4) .
C3 C4 1.409(4) .
C4 C5 1.393(5) .
C4 Cl1 1.730(4) .
C5 C6 1.373(6) .
C5 H5 0.9500 .
C6 C7 1.369(7) .
C6 Cl2 1.738(3) .
C7 C8 1.388(4) .
C7 H7 0.9500 .
C8 H8 0.9500 .
C3A C8A 1.381(6) .
C3A C4A 1.404(5) .
C4A C5A 1.391(6) .
C4A Cl1A 1.725(5) .
C5A C6A 1.369(7) .
C5A H5A 0.9500 .
C6A C7A 1.366(8) .
C6A Cl2A 1.734(5) .
C7A C8A 1.386(5) .
C7A H7A 0.9500 .
C8A H8A 0.9500 .
C9 C10 1.536(4) .
C9 H9A 0.9900 .
C9 H9B 0.9900 .
C10 C12 1.521(3) .
C10 C11 1.534(4) .
C10 H10 1.0000 .
C11 H11A 0.9800 .
C11 H11B 0.9800 .
C11 H11C 0.9800 .
C12 H12A 0.9800 .
C12 H12B 0.9800 .
C12 H12C 0.9800 .
C13 C14 1.527(4) .
C13 H13A 0.9900 .
C13 H13B 0.9900 .
C14 C15 1.510(4) .
C14 C16 1.538(4) .
C14 H14 1.0000 .
C15 H15A 0.9800 .
C15 H15B 0.9800 .
C15 H15C 0.9800 .
C16 H16A 0.9800 .
C16 H16B 0.9800 .
C16 H16C 0.9800 .

loop_
_geom_torsion_atom_site_label_1
_geom_torsion_atom_site_label_2
_geom_torsion_atom_site_label_3
_geom_torsion_atom_site_label_4
_geom_torsion
_geom_torsion_site_symmetry_1
S1 Cu1 S1 C1 159.60(8) 2_665
S1 Cu1 S1 C1 -47.04(9) 3_565
C9 N2 C1 N1 -14.8(3) .
C13 N2 C1 N1 174.04(19) .
C9 N2 C1 S1 161.27(17) .
C13 N2 C1 S1 -9.9(3) .
C2 N1 C1 N2 -57.3(3) .
C2 N1 C1 S1 126.44(19) .
Cu1 S1 C1 N2 175.84(16) .
Cu1 S1 C1 N1 -8.09(18) .
C1 N1 C2 O1 3.2(3) .
C1 N1 C2 C3A 179.0(12) .
C1 N1 C2 C3 178.9(5) .
O1 C2 C3 C8 139.0(7) .
N1 C2 C3 C8 -36.4(10) .
C3A C2 C3 C8 144(8) .
O1 C2 C3 C4 -33.6(12) .
N1 C2 C3 C4 151.0(8) .
C3A C2 C3 C4 -28(6) .
C8 C3 C4 C5 -0.7(13) .
C2 C3 C4 C5 172.3(7) .
C8 C3 C4 Cl1 177.7(7) .
C2 C3 C4 Cl1 -9.3(13) .
C3 C4 C5 C6 -0.3(13) .
Cl1 C4 C5 C6 -178.8(6) .
C4 C5 C6 C7 0.2(11) .
C4 C5 C6 Cl2 178.6(6) .
C5 C6 C7 C8 0.9(10) .
Cl2 C6 C7 C8 -177.5(5) .
C4 C3 C8 C7 1.9(14) .
C2 C3 C8 C7 -171.1(7) .
C6 C7 C8 C3 -2.0(11) .
O1 C2 C3A C8A 139.9(17) .
N1 C2 C3A C8A -36(3) .
C3 C2 C3A C8A -35(5) .
O1 C2 C3A C4A -43(3) .
N1 C2 C3A C4A 141.3(19) .
C3 C2 C3A C4A 142(9) .
C8A C3A C4A C5A -1(4) .
C2 C3A C4A C5A -178(2) .
C8A C3A C4A Cl1A 178(2) .
C2 C3A C4A Cl1A 1(4) .
C3A C4A C5A C6A -2(3) .
Cl1A C4A C5A C6A 179.4(17) .
C4A C5A C6A C7A 4(3) .
C4A C5A C6A Cl2A -177.7(15) .
C5A C6A C7A C8A -3(3) .
Cl2A C6A C7A C8A 178.6(15) .
C4A C3A C8A C7A 2(4) .
C2 C3A C8A C7A 179.3(18) .
C6A C7A C8A C3A 0(3) .
C1 N2 C9 C10 -89.6(3) .
C13 N2 C9 C10 82.0(2) .
N2 C9 C10 C12 -167.0(2) .
N2 C9 C10 C11 71.4(3) .
C1 N2 C13 C14 -78.5(3) .
C9 N2 C13 C14 109.5(2) .
N2 C13 C14 C15 -51.6(3) .
N2 C13 C14 C16 -174.4(2) .

loop_
_platon_squeeze_void_nr
_platon_squeeze_void_average_x
_platon_squeeze_void_average_y
_platon_squeeze_void_average_z
_platon_squeeze_void_volume
_platon_squeeze_void_count_electrons
_platon_squeeze_void_content
1 0.000 0.000 0.000 40 3 ' '
2 0.000 0.000 0.500 46 7 ' '
3 0.333 0.667 0.167 44 7 ' '
4 0.333 0.667 0.667 38 3 ' '
5 0.667 0.333 0.833 44 7 ' '
6 0.667 0.333 0.333 38 3 ' '
